data_2021983
loop_
_publ_author_name
'Grze\'skiewicz, Anita M.'
'Ostrowska, Agata'
'Kubicki, Maciej'

_publ_section_title
;
 Solvent influence on the crystal packing of 6-aminothiocytosine
;
_journal_coeditor_code SK3742
_journal_issue 3
_journal_name_full 'Acta Crystallographica Section C'
_journal_page_first
;
;
_journal_paper_doi 10.1107/S2053229620001692
_journal_volume 76
_journal_year 2020
_chemical_formula_iupac 'C4 H6 N4 S'
_chemical_formula_moiety 'C4 H6 N4 S'
_chemical_formula_sum 'C4 H6 N4 S'
_chemical_formula_weight 142.19
_chemical_name_common
;
6-Aminothiocytosine
;
_chemical_name_systematic
;
4,6-Diamino-1,2-dihydropyrimidine-2-thione
;
_space_group_crystal_system monoclinic
_space_group_IT_number 14
_space_group_name_Hall '-P 2ybc'
_space_group_name_H-M_alt 'P 1 21/c 1'
_atom_sites_solution_hydrogens difmap
_audit_creation_method SHELXL
_cell_angle_alpha 90
_cell_angle_beta 129.196(4)
_cell_angle_gamma 90
_cell_formula_units_Z 8
_cell_length_a 9.7038(3)
_cell_length_b 10.53860(10)
_cell_length_c 15.3898(4)
_cell_measurement_reflns_used 6420
_cell_measurement_temperature 130.0(10)
_cell_measurement_theta_max 75.2850
_cell_measurement_theta_min 5.5870
_cell_volume 1219.70(9)
_computing_cell_refinement
;
CrysAlis PRO (Rigaku OD, 2019)
;
_computing_data_collection
;
CrysAlis PRO (Rigaku OD, 2019)
;
_computing_data_reduction
;
CrysAlis PRO (Rigaku OD, 2019)
;
_computing_molecular_graphics
;
Mercury (Macrae <i>et al.</i>,  2020) and
ORTEP-3 (Farrugia, 2012)
;
_computing_publication_material
;
SHELXL2013 (Sheldrick, 2015b)
;
_computing_structure_refinement
;
SHELXL2013 (Sheldrick, 2015b)
;
_computing_structure_solution
;
SHELXT (Sheldrick, 2015a)
;
_diffrn_ambient_temperature 130.0(10)
_diffrn_detector_area_resol_mean 10.5357
_diffrn_measured_fraction_theta_full 1.000
_diffrn_measured_fraction_theta_max 0.988
_diffrn_measurement_device_type 'Rigaku OD SuperNova Single source diffractometer with an Atlas detector'
_diffrn_measurement_method '\w scans'
_diffrn_radiation_monochromator mirror
_diffrn_radiation_type CuK\a
_diffrn_radiation_wavelength 1.54184
_diffrn_reflns_av_R_equivalents 0.0267
_diffrn_reflns_av_unetI/netI 0.0206
_diffrn_reflns_limit_h_max 12
_diffrn_reflns_limit_h_min -10
_diffrn_reflns_limit_k_max 13
_diffrn_reflns_limit_k_min -12
_diffrn_reflns_limit_l_max 17
_diffrn_reflns_limit_l_min -19
_diffrn_reflns_number 8624
_diffrn_reflns_theta_full 67.500
_diffrn_reflns_theta_max 75.594
_diffrn_reflns_theta_min 5.602
_diffrn_source 'SuperNova (Cu) X-ray Source'
_exptl_absorpt_coefficient_mu 3.952
_exptl_absorpt_correction_T_max 1.00000
_exptl_absorpt_correction_T_min 0.58592
_exptl_absorpt_correction_type multi-scan
_exptl_absorpt_process_details
;
(CrysAlis PRO; Rigaku OD, 2019)
;
_exptl_crystal_colour colourless
_exptl_crystal_density_diffrn 1.549
_exptl_crystal_description block
_exptl_crystal_F_000 592
_exptl_crystal_size_max 0.02
_exptl_crystal_size_mid 0.01
_exptl_crystal_size_min 0.01
_refine_diff_density_max 0.207
_refine_diff_density_min -0.305
_refine_ls_extinction_method none
_refine_ls_goodness_of_fit_ref 1.133
_refine_ls_hydrogen_treatment refall
_refine_ls_matrix_type full
_refine_ls_number_parameters 211
_refine_ls_number_reflns 2498
_refine_ls_number_restraints 0
_refine_ls_restrained_S_all 1.133
_refine_ls_R_factor_all 0.0368
_refine_ls_R_factor_gt 0.0357
_refine_ls_shift/su_max 0.000
_refine_ls_shift/su_mean 0.000
_refine_ls_structure_factor_coef Fsqd
_refine_ls_weighting_details 'w=1/[\s^2^(Fo^2^)+(0.0546P)^2^+0.5044P] where P=(Fo^2^+2Fc^2^)/3'
_refine_ls_weighting_scheme calc
_refine_ls_wR_factor_gt 0.1035
_refine_ls_wR_factor_ref 0.1044
_reflns_number_gt 2411
_reflns_number_total 2498
_reflns_threshold_expression 'I > 2\s(I)'
_cod_data_source_file sk3742sup1.cif
_cod_data_source_block 1
_cod_original_sg_symbol_H-M 'P 21/c'
_cod_database_code 2021983
_shelx_space_group_comment
;
The symmetry employed for this shelxl refinement is uniquely defined
by the following loop, which should always be used as a source of
symmetry information in preference to the above space-group names.
They are only intended as comments.
;
_shelxl_version_number .2013

loop_
_space_group_symop_operation_xyz
'x, y, z'
'-x, y+1/2, -z+1/2'
'-x, -y, -z'
'x, -y-1/2, z-1/2'

loop_
_atom_site_type_symbol
_atom_site_label
_atom_site_fract_x
_atom_site_fract_y
_atom_site_fract_z
_atom_site_U_iso_or_equiv
_atom_site_adp_type
_atom_site_calc_flag
_atom_site_occupancy
_atom_site_disorder_assembly
_atom_site_disorder_group
N N1A 0.3943(2) 0.38250(16) 0.28201(13) 0.0331(3) Uani d 1 . .
H H1A 0.499(4) 0.361(3) 0.314(2) 0.045(7) Uiso d 1 . .
C C2A 0.3083(2) 0.33101(17) 0.31767(15) 0.0301(4) Uani d 1 . .
S S2A 0.41562(6) 0.21611(5) 0.41853(4) 0.03527(15) Uani d 1 . .
N N3A 0.1460(2) 0.37011(16) 0.27509(13) 0.0349(3) Uani d 1 . .
C C4A 0.0669(2) 0.46044(18) 0.19339(16) 0.0359(4) Uani d 1 . .
N N4A -0.0939(3) 0.4988(2) 0.1556(2) 0.0580(6) Uani d 1 . .
H H4A1 -0.146(4) 0.558(3) 0.109(3) 0.070(9) Uiso d 1 . .
H H4A2 -0.143(4) 0.458(3) 0.175(2) 0.053(7) Uiso d 1 . .
C C5A 0.1479(2) 0.51154(19) 0.15197(16) 0.0372(4) Uani d 1 . .
H H5A 0.089(3) 0.577(3) 0.093(2) 0.049(7) Uiso d 1 . .
C C6A 0.3187(2) 0.47335(18) 0.20079(15) 0.0343(4) Uani d 1 . .
N N6A 0.4195(3) 0.5231(2) 0.17719(18) 0.0496(5) Uani d 1 . .
H H6A1 0.510(4) 0.480(3) 0.190(2) 0.054(7) Uiso d 1 . .
H H6A2 0.375(4) 0.580(3) 0.129(3) 0.064(9) Uiso d 1 . .
N N1B 0.0216(2) 0.33392(15) 0.41027(13) 0.0316(3) Uani d 1 . .
H H1B 0.055(3) 0.336(2) 0.373(2) 0.044(6) Uiso d 1 . .
C C2B -0.1562(2) 0.32697(17) 0.35684(15) 0.0309(4) Uani d 1 . .
S S2B -0.29893(6) 0.31236(5) 0.21430(4) 0.03871(16) Uani d 1 . .
N N3B -0.2159(2) 0.32809(15) 0.41436(13) 0.0321(3) Uani d 1 . .
C C4B -0.0950(2) 0.34083(17) 0.52799(15) 0.0317(4) Uani d 1 . .
N N4B -0.1626(3) 0.3427(2) 0.58142(17) 0.0441(4) Uani d 1 . .
H H4B1 -0.268(4) 0.322(3) 0.543(2) 0.054(8) Uiso d 1 . .
H H4B2 -0.099(4) 0.341(3) 0.649(2) 0.049(7) Uiso d 1 . .
C C5B 0.0868(2) 0.35283(19) 0.58554(15) 0.0331(4) Uani d 1 . .
H H5B 0.170(3) 0.364(2) 0.663(2) 0.041(6) Uiso d 1 . .
C C6B 0.1461(2) 0.34743(17) 0.52414(14) 0.0309(4) Uani d 1 . .
N N6B 0.3156(2) 0.3559(2) 0.56732(16) 0.0433(4) Uani d 1 . .
H H6B1 0.343(4) 0.332(3) 0.529(2) 0.047(7) Uiso d 1 . .
H H6B2 0.394(4) 0.350(3) 0.637(3) 0.054(7) Uiso d 1 . .

loop_
_atom_site_aniso_label
_atom_site_aniso_U_11
_atom_site_aniso_U_22
_atom_site_aniso_U_33
_atom_site_aniso_U_12
_atom_site_aniso_U_13
_atom_site_aniso_U_23
N1A 0.0254(7) 0.0419(8) 0.0340(8) 0.0001(6) 0.0197(6) 0.0023(6)
C2A 0.0263(8) 0.0362(9) 0.0300(8) -0.0033(6) 0.0188(7) -0.0046(7)
S2A 0.0301(2) 0.0421(3) 0.0359(3) 0.00286(17) 0.0220(2) 0.00540(17)
N3A 0.0283(7) 0.0419(8) 0.0369(8) 0.0015(6) 0.0218(6) 0.0009(6)
C4A 0.0298(9) 0.0376(9) 0.0384(9) 0.0007(7) 0.0207(8) -0.0002(7)
N4A 0.0382(10) 0.0642(13) 0.0754(14) 0.0178(9) 0.0377(10) 0.0284(11)
C5A 0.0333(9) 0.0373(9) 0.0393(10) 0.0010(7) 0.0222(8) 0.0035(8)
C6A 0.0332(9) 0.0382(9) 0.0343(9) -0.0037(7) 0.0226(8) -0.0012(7)
N6A 0.0455(10) 0.0579(11) 0.0586(11) 0.0066(9) 0.0392(10) 0.0179(9)
N1B 0.0254(7) 0.0434(8) 0.0290(7) -0.0003(6) 0.0186(6) -0.0016(6)
C2B 0.0276(8) 0.0343(9) 0.0301(9) -0.0013(6) 0.0179(7) -0.0021(6)
S2B 0.0279(2) 0.0592(3) 0.0271(2) -0.00483(18) 0.0164(2) -0.00578(18)
N3B 0.0268(7) 0.0424(8) 0.0299(7) -0.0020(6) 0.0192(6) -0.0011(6)
C4B 0.0332(9) 0.0346(9) 0.0300(8) 0.0002(7) 0.0212(8) 0.0014(7)
N4B 0.0373(10) 0.0689(12) 0.0320(9) -0.0046(8) 0.0247(8) -0.0011(8)
C5B 0.0295(9) 0.0405(9) 0.0257(8) 0.0013(7) 0.0157(7) 0.0014(7)
C6B 0.0247(8) 0.0340(9) 0.0295(8) 0.0018(6) 0.0150(7) 0.0006(6)
N6B 0.0264(8) 0.0653(11) 0.0344(9) 0.0024(7) 0.0174(8) -0.0030(8)

loop_
_atom_type_symbol
_atom_type_description
_atom_type_scat_dispersion_real
_atom_type_scat_dispersion_imag
_atom_type_scat_source
C C 0.0181 0.0091 'International Tables Vol C Tables 4.2.6.8 and 6.1.1.4'
H H 0.0000 0.0000 'International Tables Vol C Tables 4.2.6.8 and 6.1.1.4'
N N 0.0311 0.0180 'International Tables Vol C Tables 4.2.6.8 and 6.1.1.4'
S S 0.3331 0.5567 'International Tables Vol C Tables 4.2.6.8 and 6.1.1.4'

loop_
_geom_angle_atom_site_label_1
_geom_angle_atom_site_label_2
_geom_angle_atom_site_label_3
_geom_angle_site_symmetry_1
_geom_angle_site_symmetry_3
_geom_angle
_geom_angle_publ_flag
C6A N1A C2A . . 122.34(16) ?
C6A N1A H1A . . 118.7(18) ?
C2A N1A H1A . . 118.8(18) ?
N3A C2A N1A . . 120.76(17) ?
N3A C2A S2A . . 121.22(14) ?
N1A C2A S2A . . 118.01(13) ?
C2A N3A C4A . . 118.12(16) ?
N4A C4A N3A . . 115.72(19) ?
N4A C4A C5A . . 121.61(19) ?
N3A C4A C5A . . 122.66(17) ?
C4A N4A H4A1 . . 120(2) ?
C4A N4A H4A2 . . 118(2) ?
H4A1 N4A H4A2 . . 122(3) ?
C6A C5A C4A . . 117.96(18) ?
C6A C5A H5A . . 120.1(15) ?
C4A C5A H5A . . 121.9(15) ?
N6A C6A N1A . . 117.32(17) ?
N6A C6A C5A . . 124.59(19) ?
N1A C6A C5A . . 118.03(17) ?
C6A N6A H6A1 . . 121.4(18) ?
C6A N6A H6A2 . . 118(2) ?
H6A1 N6A H6A2 . . 117(3) ?
C2B N1B C6B . . 122.20(15) ?
C2B N1B H1B . . 119.4(18) ?
C6B N1B H1B . . 118.3(18) ?
N3B C2B N1B . . 121.00(16) ?
N3B C2B S2B . . 121.03(14) ?
N1B C2B S2B . . 117.94(13) ?
C2B N3B C4B . . 118.08(15) ?
N4B C4B N3B . . 115.54(17) ?
N4B C4B C5B . . 121.62(18) ?
N3B C4B C5B . . 122.84(16) ?
C4B N4B H4B1 . . 115(2) ?
C4B N4B H4B2 . . 121.6(19) ?
H4B1 N4B H4B2 . . 120(3) ?
C6B C5B C4B . . 117.94(16) ?
C6B C5B H5B . . 118.9(15) ?
C4B C5B H5B . . 123.1(15) ?
N6B C6B N1B . . 117.25(17) ?
N6B C6B C5B . . 124.88(17) ?
N1B C6B C5B . . 117.87(16) ?
C6B N6B H6B1 . . 118.3(19) ?
C6B N6B H6B2 . . 117.9(19) ?
H6B1 N6B H6B2 . . 117(3) ?

loop_
_geom_bond_atom_site_label_1
_geom_bond_atom_site_label_2
_geom_bond_site_symmetry_2
_geom_bond_distance
_geom_bond_publ_flag
N1A C6A . 1.363(2) ?
N1A C2A . 1.368(2) ?
N1A H1A . 0.83(3) ?
C2A N3A . 1.332(2) ?
C2A S2A . 1.7080(19) ?
N3A C4A . 1.363(3) ?
C4A N4A . 1.338(3) ?
C4A C5A . 1.395(3) ?
N4A H4A1 . 0.84(3) ?
N4A H4A2 . 0.82(3) ?
C5A C6A . 1.378(3) ?
C5A H5A . 0.98(3) ?
C6A N6A . 1.346(3) ?
N6A H6A1 . 0.89(3) ?
N6A H6A2 . 0.83(3) ?
N1B C2B . 1.366(2) ?
N1B C6B . 1.369(2) ?
N1B H1B . 0.82(3) ?
C2B N3B . 1.329(2) ?
C2B S2B . 1.7069(18) ?
N3B C4B . 1.364(2) ?
C4B N4B . 1.337(2) ?
C4B C5B . 1.392(3) ?
N4B H4B1 . 0.82(3) ?
N4B H4B2 . 0.81(3) ?
C5B C6B . 1.383(3) ?
C5B H5B . 0.94(3) ?
C6B N6B . 1.332(2) ?
N6B H6B1 . 0.83(3) ?
N6B H6B2 . 0.84(3) ?

loop_
_geom_torsion_atom_site_label_1
_geom_torsion_atom_site_label_2
_geom_torsion_atom_site_label_3
_geom_torsion_atom_site_label_4
_geom_torsion_site_symmetry_1
_geom_torsion_site_symmetry_2
_geom_torsion_site_symmetry_3
_geom_torsion_site_symmetry_4
_geom_torsion
_geom_torsion_publ_flag
C6A N1A C2A N3A . . . . -1.3(3) ?
C6A N1A C2A S2A . . . . 179.03(14) ?
N1A C2A N3A C4A . . . . 1.5(3) ?
S2A C2A N3A C4A . . . . -178.81(14) ?
C2A N3A C4A N4A . . . . -178.28(19) ?
C2A N3A C4A C5A . . . . 1.0(3) ?
N4A C4A C5A C6A . . . . 175.5(2) ?
N3A C4A C5A C6A . . . . -3.7(3) ?
C2A N1A C6A N6A . . . . 175.89(18) ?
C2A N1A C6A C5A . . . . -1.5(3) ?
C4A C5A C6A N6A . . . . -173.4(2) ?
C4A C5A C6A N1A . . . . 3.8(3) ?
C6B N1B C2B N3B . . . . -2.7(3) ?
C6B N1B C2B S2B . . . . 179.11(14) ?
N1B C2B N3B C4B . . . . 2.2(3) ?
S2B C2B N3B C4B . . . . -179.60(14) ?
C2B N3B C4B N4B . . . . 179.34(18) ?
C2B N3B C4B C5B . . . . 0.1(3) ?
N4B C4B C5B C6B . . . . 178.74(19) ?
N3B C4B C5B C6B . . . . -2.1(3) ?
C2B N1B C6B N6B . . . . -178.62(18) ?
C2B N1B C6B C5B . . . . 0.6(3) ?
C4B C5B C6B N6B . . . . -179.18(19) ?
C4B C5B C6B N1B . . . . 1.7(3) ?

_cod_database_fobs_code 2021983
